data_2107314
loop_
_publ_author_name
'Smolin, Yu.I.'
'Shepelev, Yu.F.'
'Anderson, A.A.'

_publ_section_title
;
 Atomic scale mechanism of CaX zeolite dehydration
;
_journal_name_full 'Acta Crystallographica B (39,1983-)'
_journal_page_first 124
_journal_page_last 128
_journal_volume 45
_journal_year 1989
_chemical_formula_sum 'Al96 Ca47.04 H217.28 O492.64 Si96'
_chemical_name_systematic 'Ca47.04 (Al96 Si96 O384) (H2 O)108.64'
_space_group_IT_number 203
_symmetry_space_group_name_Hall '-F 2uv 2vw 3'
_symmetry_space_group_name_H-M 'F d -3 :2'
_cell_angle_alpha 90
_cell_angle_beta 90
_cell_angle_gamma 90
_cell_formula_units_Z 1
_cell_length_a 25.06
_cell_length_b 25.06
_cell_length_c 25.06
_cell_volume 15737.770
_citation_journal_id_ASTM ASBSDK
_cod_data_source_file Smolin_ASBSDK_1989_661.cif
_cod_data_source_block H217.28Al96Ca47.04O492.64Si96
_cod_original_cell_volume 15737.77
_cod_original_formula_sum 'H217.28 Al96 Ca47.04 O492.64 Si96'
_cod_database_code 2107314

loop_
_symmetry_equiv_pos_as_xyz
x,y,z
-x+1/4,-y+1/4,z
x,-y+1/4,-z+1/4
-x+1/4,y,-z+1/4
z,x,y
-z+1/4,-x+1/4,y
z,-x+1/4,-y+1/4
-z+1/4,x,-y+1/4
y,z,x
y,-z+1/4,-x+1/4
-y+1/4,z,-x+1/4
-y+1/4,-z+1/4,x
-x,-y,-z
x-1/4,y-1/4,-z
-x,y-1/4,z-1/4
x-1/4,-y,z-1/4
-z,-x,-y
z-1/4,x-1/4,-y
-z,x-1/4,y-1/4
z-1/4,-x,y-1/4
-y,-z,-x
-y,z-1/4,x-1/4
y-1/4,-z,x-1/4
y-1/4,z-1/4,-x
x,y+1/2,z+1/2
-x+1/4,-y+3/4,z+1/2
x,-y+3/4,-z+3/4
-x+1/4,y+1/2,-z+3/4
z,x+1/2,y+1/2
-z+1/4,-x+3/4,y+1/2
z,-x+3/4,-y+3/4
-z+1/4,x+1/2,-y+3/4
y,z+1/2,x+1/2
y,-z+3/4,-x+3/4
-y+1/4,z+1/2,-x+3/4
-y+1/4,-z+3/4,x+1/2
-x,-y+1/2,-z+1/2
x-1/4,y+1/4,-z+1/2
-x,y+1/4,z+1/4
x-1/4,-y+1/2,z+1/4
-z,-x+1/2,-y+1/2
z-1/4,x+1/4,-y+1/2
-z,x+1/4,y+1/4
z-1/4,-x+1/2,y+1/4
-y,-z+1/2,-x+1/2
-y,z+1/4,x+1/4
y-1/4,-z+1/2,x+1/4
y-1/4,z+1/4,-x+1/2
x+1/2,y,z+1/2
-x+3/4,-y+1/4,z+1/2
x+1/2,-y+1/4,-z+3/4
-x+3/4,y,-z+3/4
z+1/2,x,y+1/2
-z+3/4,-x+1/4,y+1/2
z+1/2,-x+1/4,-y+3/4
-z+3/4,x,-y+3/4
y+1/2,z,x+1/2
y+1/2,-z+1/4,-x+3/4
-y+3/4,z,-x+3/4
-y+3/4,-z+1/4,x+1/2
-x+1/2,-y,-z+1/2
x+1/4,y-1/4,-z+1/2
-x+1/2,y-1/4,z+1/4
x+1/4,-y,z+1/4
-z+1/2,-x,-y+1/2
z+1/4,x-1/4,-y+1/2
-z+1/2,x-1/4,y+1/4
z+1/4,-x,y+1/4
-y+1/2,-z,-x+1/2
-y+1/2,z-1/4,x+1/4
y+1/4,-z,x+1/4
y+1/4,z-1/4,-x+1/2
x+1/2,y+1/2,z
-x+3/4,-y+3/4,z
x+1/2,-y+3/4,-z+1/4
-x+3/4,y+1/2,-z+1/4
z+1/2,x+1/2,y
-z+3/4,-x+3/4,y
z+1/2,-x+3/4,-y+1/4
-z+3/4,x+1/2,-y+1/4
y+1/2,z+1/2,x
y+1/2,-z+3/4,-x+1/4
-y+3/4,z+1/2,-x+1/4
-y+3/4,-z+3/4,x
-x+1/2,-y+1/2,-z
x+1/4,y+1/4,-z
-x+1/2,y+1/4,z-1/4
x+1/4,-y+1/2,z-1/4
-z+1/2,-x+1/2,-y
z+1/4,x+1/4,-y
-z+1/2,x+1/4,y-1/4
z+1/4,-x+1/2,y-1/4
-y+1/2,-z+1/2,-x
-y+1/2,z+1/4,x-1/4
y+1/4,-z+1/2,x-1/4
y+1/4,z+1/4,-x

loop_
_atom_site_label
_atom_site_type_symbol
_atom_site_fract_x
_atom_site_fract_y
_atom_site_fract_z
_atom_site_occupancy
_atom_site_U_iso_or_equiv
Ca1 Ca+2 0.254 0.254 0.254 0.33 0.0
O4 O-2 -0.074 0.0741 0.1774 1 0.0
O1 O-2 -0.1062 -0.0004 0.1044 1 0.0
O5 O-2 0.1681 0.1681 0.1681 1 0.0
O3 O-2 -0.03 0.077 0.0752 1 0.0
Al1 Al+3 -0.0534 0.0366 0.1247 1 0.0
Ca2 Ca+2 0.0692 0.0692 0.0692 0.63 0.0
Ca3 Ca+2 0.173 0.437 0.303 0.17 0.0
O6 O-2 0 0 0 0.53 0.0
Si1 Si+4 -0.0529 0.1254 0.0364 1 0.0
O2 O-2 -0.0012 -0.0022 0.1441 1 0.0
O9 O-2 0.223 0.52 0.345 0.14 0.0
O8 O-2 0.246 0.371 0.503 0.31 0.0
O7 O-2 0.387 0.567 0.36 0.26 0.0
